data_4512504
loop_
_publ_author_name
'An, Haiyan'
'Hu, Ying'
'Wang, Lin'
'Zhou, Enlong'
'Fei, Fei'
'Su, Zhongmin'

_publ_section_title
;
 3D Racemic Microporous Frameworks and 3D Chiral Supramolecular
 Architectures Based on Evans--Showell-Type Polyoxometalates Controlled by
 the Temperature
;
_journal_issue 1
_journal_name_full 'Crystal Growth &amp; Design'
_journal_page_first 164
_journal_paper_doi 10.1021/cg501125h
_journal_volume 15
_journal_year 2015
_chemical_formula_sum 'Co2 Gd2 H38 Mo10 O55'
_chemical_formula_weight 2310.06
_chemical_name_systematic
; 
 ? 
;
_space_group_IT_number 14
_symmetry_cell_setting monoclinic
_symmetry_space_group_name_Hall '-P 2ybc'
_symmetry_space_group_name_H-M 'P 1 21/c 1'
_atom_sites_solution_hydrogens geom
_atom_sites_solution_primary direct
_atom_sites_solution_secondary difmap
_audit_creation_method SHELXL-97
_cell_angle_alpha 90.00
_cell_angle_beta 106.1890(10)
_cell_angle_gamma 90.00
_cell_formula_units_Z 4
_cell_length_a 12.4341(3)
_cell_length_b 18.4339(5)
_cell_length_c 20.2073(5)
_cell_measurement_reflns_used 17880
_cell_measurement_temperature 293(2)
_cell_measurement_theta_max 25.00
_cell_measurement_theta_min 2.03
_cell_volume 4448.0(2)
_computing_molecular_graphics 'Bruker SHELXTL'
_computing_publication_material 'Bruker SHELXTL'
_computing_structure_refinement 'SHELXL-97 (Sheldrick, 1997)'
_computing_structure_solution 'SHELXS-97 (Sheldrick, 1990)'
_diffrn_ambient_temperature 293(2)
_diffrn_detector_area_resol_mean 0.01
_diffrn_measured_fraction_theta_full 0.999
_diffrn_measured_fraction_theta_max 0.999
_diffrn_measurement_device_type 'Bruker Smart Apex CCD'
_diffrn_measurement_method \w-2\q
_diffrn_radiation_monochromator graphite
_diffrn_radiation_source 'fine-focus sealed tube'
_diffrn_radiation_type MoK\a
_diffrn_radiation_wavelength 0.71073
_diffrn_reflns_av_R_equivalents 0.0230
_diffrn_reflns_av_sigmaI/netI 0.0293
_diffrn_reflns_limit_h_max 14
_diffrn_reflns_limit_h_min -14
_diffrn_reflns_limit_k_max 21
_diffrn_reflns_limit_k_min -15
_diffrn_reflns_limit_l_max 14
_diffrn_reflns_limit_l_min -24
_diffrn_reflns_number 17880
_diffrn_reflns_theta_full 25.00
_diffrn_reflns_theta_max 25.00
_diffrn_reflns_theta_min 2.03
_diffrn_standards_decay_% none
_diffrn_standards_interval_count 0
_diffrn_standards_interval_time 0
_diffrn_standards_number 0
_exptl_absorpt_coefficient_mu 6.514
_exptl_absorpt_correction_T_max 0.521
_exptl_absorpt_correction_T_min 0.376
_exptl_absorpt_correction_type empirical
_exptl_absorpt_process_details 'ABSCOR by T.Higashi 8 March, 1995'
_exptl_crystal_colour 'dark green'
_exptl_crystal_density_diffrn 3.450
_exptl_crystal_density_method 'not measured'
_exptl_crystal_description bar
_exptl_crystal_F_000 4320
_exptl_crystal_size_max 0.28
_exptl_crystal_size_mid 0.13
_exptl_crystal_size_min 0.10
_refine_diff_density_max 1.787
_refine_diff_density_min -2.492
_refine_diff_density_rms 0.189
_refine_ls_extinction_method none
_refine_ls_goodness_of_fit_ref 1.080
_refine_ls_hydrogen_treatment mixed
_refine_ls_matrix_type full
_refine_ls_number_parameters 719
_refine_ls_number_reflns 7821
_refine_ls_number_restraints 61
_refine_ls_restrained_S_all 1.080
_refine_ls_R_factor_all 0.0312
_refine_ls_R_factor_gt 0.0291
_refine_ls_shift/su_max 0.002
_refine_ls_shift/su_mean 0.000
_refine_ls_structure_factor_coef Fsqd
_refine_ls_weighting_details 'calc w=1/[\s^2^(Fo^2^)+(0.0324P)^2^+32.2805P] where P=(Fo^2^+2Fc^2^)/3'
_refine_ls_weighting_scheme calc
_refine_ls_wR_factor_gt 0.0729
_refine_ls_wR_factor_ref 0.0741
_reflns_number_gt 7356
_reflns_number_total 7821
_reflns_threshold_expression >2sigma(I)
_cod_data_source_file cg501125h_si_002.cif
_cod_data_source_block 1
_cod_depositor_comments
;
The following automatic conversions were performed:

'_symmetry_cell_setting' value 'Monoclinic' changed to 'monoclinic'
according to
/home/saulius/struct/COD-crude-data--automatic-downloads/rss-feeds/ACS/lib/dictionaries/cif_core.dic
dictionary named 'cif_core.dic' version 2.4.2 from 2011-04-26.

Automatic conversion script
Id: cif_fix_values 2935 2014-11-11 08:27:57Z andrius 

 Adding full bibliography for 4512504--4512507.cif.
;
_cod_original_sg_symbol_H-M P2(1)/c
_cod_original_formula_sum 'H38 Co2 Gd2 Mo10 O55'
_cod_database_code 4512504

loop_
_symmetry_equiv_pos_as_xyz
'x, y, z'
'-x, y+1/2, -z+1/2'
'-x, -y, -z'
'x, -y-1/2, z-1/2'

loop_
_atom_site_label
_atom_site_type_symbol
_atom_site_fract_x
_atom_site_fract_y
_atom_site_fract_z
_atom_site_U_iso_or_equiv
_atom_site_adp_type
_atom_site_occupancy
_atom_site_symmetry_multiplicity
_atom_site_calc_flag
_atom_site_refinement_flags
Gd1 Gd 0.29271(2) 0.628341(16) 0.522068(15) 0.01286(8) Uani 1 1 d .
Gd2 Gd 0.17416(3) 1.016812(19) 0.323404(18) 0.02497(9) Uani 1 1 d .
Mo1 Mo -0.43444(4) 0.83801(3) 0.44468(3) 0.01156(11) Uani 1 1 d .
Mo2 Mo -0.39286(4) 0.69308(3) 0.53999(3) 0.01198(11) Uani 1 1 d .
Mo3 Mo -0.18962(4) 0.58036(3) 0.53788(3) 0.01372(12) Uani 1 1 d .
Mo4 Mo -0.03836(4) 0.61693(3) 0.43154(3) 0.01270(11) Uani 1 1 d .
Mo5 Mo -0.10156(4) 0.75381(3) 0.32383(3) 0.01258(11) Uani 1 1 d .
Mo6 Mo -0.06072(4) 0.83573(3) 0.47630(3) 0.01273(11) Uani 1 1 d .
Mo7 Mo -0.11283(4) 0.97489(3) 0.36961(3) 0.01444(12) Uani 1 1 d .
Mo8 Mo -0.35103(4) 0.98386(3) 0.24731(3) 0.01661(12) Uani 1 1 d .
Mo9 Mo -0.53423(4) 0.85133(3) 0.23174(3) 0.01302(11) Uani 1 1 d .
Mo10 Mo -0.46034(4) 0.70548(3) 0.32580(3) 0.01235(11) Uani 1 1 d .
Co1 Co -0.24207(6) 0.72333(4) 0.43532(4) 0.00960(16) Uani 1 1 d .
Co2 Co -0.28997(6) 0.84244(4) 0.34910(4) 0.00961(16) Uani 1 1 d .
O1 O 0.0376(4) 0.7726(3) 0.3346(2) 0.0242(10) Uani 1 1 d .
O2 O -0.0942(3) 0.9360(2) 0.4620(2) 0.0164(9) Uani 1 1 d .
O3 O -0.4941(3) 0.9503(2) 0.2559(2) 0.0189(9) Uani 1 1 d .
O4 O -0.3495(3) 0.5989(2) 0.5169(2) 0.0162(9) Uani 1 1 d .
O5 O -0.0631(4) 0.8205(3) 0.5593(2) 0.0235(10) Uani 1 1 d .
O6 O -0.0924(3) 0.6520(2) 0.3383(2) 0.0164(9) Uani 1 1 d .
O7 O -0.1300(4) 1.0627(2) 0.3887(3) 0.0261(11) Uani 1 1 d .
O8 O -0.0893(3) 0.7358(2) 0.4383(2) 0.0113(8) Uani 1 1 d .
O9 O -0.1526(4) 0.5781(3) 0.6247(2) 0.0264(11) Uani 1 1 d .
O10 O 0.0218(4) 0.9691(2) 0.3620(2) 0.0232(10) Uani 1 1 d .
O11 O -0.3977(3) 0.7195(2) 0.4279(2) 0.0115(8) Uani 1 1 d .
O12 O -0.6558(4) 0.8476(3) 0.2547(2) 0.0248(10) Uani 1 1 d .
O13 O -0.3761(4) 0.9849(3) 0.1595(2) 0.0284(11) Uani 1 1 d .
O14 O -0.5763(3) 0.8301(3) 0.4305(2) 0.0225(10) Uani 1 1 d .
O15 O -0.3582(4) 1.0715(3) 0.2722(3) 0.0298(11) Uani 1 1 d .
O16 O -0.0501(3) 0.6095(2) 0.5236(2) 0.0152(9) Uani 1 1 d .
O17 O -0.1893(4) 0.9736(2) 0.2736(2) 0.0189(9) Uani 1 1 d .
O18 O -0.2915(3) 0.9468(2) 0.3588(2) 0.0130(8) Uani 1 1 d .
H1 H -0.317(7) 0.967(4) 0.387(4) 0.03(2) Uiso 1 1 d .
O19 O -0.0411(4) 0.5274(2) 0.4096(2) 0.0218(10) Uani 1 1 d .
O20 O -0.4081(4) 0.9291(2) 0.4579(2) 0.0213(10) Uani 1 1 d .
O21 O -0.4141(4) 0.6201(2) 0.3146(2) 0.0231(10) Uani 1 1 d .
O22 O 0.1010(3) 0.6417(2) 0.4545(2) 0.0178(9) Uani 1 1 d .
O23 O -0.4927(3) 0.7495(2) 0.2382(2) 0.0158(9) Uani 1 1 d .
O24 O -0.3841(3) 0.7982(2) 0.5335(2) 0.0150(9) Uani 1 1 d .
O25 O -0.1628(4) 0.7592(3) 0.2377(2) 0.0245(10) Uani 1 1 d .
O26 O -0.3501(4) 0.6906(3) 0.6266(2) 0.0234(10) Uani 1 1 d .
O27 O -0.2197(3) 0.6205(2) 0.4264(2) 0.0125(8) Uani 1 1 d .
H2 H -0.273(7) 0.608(4) 0.393(4) 0.03(2) Uiso 1 1 d .
O28 O -0.1332(3) 0.8496(2) 0.3592(2) 0.0129(8) Uani 1 1 d .
O29 O -0.2771(3) 0.7426(2) 0.3411(2) 0.0127(8) Uani 1 1 d .
O30 O -0.2526(3) 0.8239(2) 0.4438(2) 0.0115(8) Uani 1 1 d .
O31 O -0.4419(3) 0.8279(2) 0.3462(2) 0.0111(8) Uani 1 1 d .
O32 O -0.5927(3) 0.6949(3) 0.3335(2) 0.0222(10) Uani 1 1 d .
O33 O -0.2174(3) 0.7014(2) 0.5322(2) 0.0139(9) Uani 1 1 d D
H3 H -0.165(5) 0.724(4) 0.558(4) 0.04(3) Uiso 1 1 d D
O34 O -0.3462(3) 0.8623(2) 0.2522(2) 0.0133(9) Uani 1 1 d .
H4 H -0.322(7) 0.844(5) 0.227(5) 0.04(3) Uiso 1 1 d .
O35 O 0.0760(4) 0.8358(3) 0.4777(3) 0.0255(11) Uani 1 1 d .
O36 O -0.5362(3) 0.6817(2) 0.5179(2) 0.0171(9) Uani 1 1 d .
O37 O -0.2045(3) 0.4911(2) 0.5105(2) 0.0212(10) Uani 1 1 d .
O38 O -0.5773(4) 0.8579(2) 0.1437(2) 0.0195(9) Uani 1 1 d .
O1W O 0.4234(4) 0.5293(3) 0.5539(3) 0.0315(12) Uani 1 1 d D
H1WB H 0.486(3) 0.541(4) 0.582(3) 0.03(2) Uiso 1 1 d D
H1WA H 0.433(8) 0.486(3) 0.542(7) 0.14(7) Uiso 1 1 d D
O2W O 0.1910(4) 0.5923(3) 0.6055(3) 0.0326(12) Uani 1 1 d D
H2WB H 0.130(4) 0.569(4) 0.590(5) 0.07(3) Uiso 1 1 d D
H2WA H 0.173(7) 0.631(3) 0.623(6) 0.08(4) Uiso 1 1 d D
O3W O 0.2475(6) 0.7379(3) 0.5725(3) 0.0447(15) Uani 1 1 d D
H3WB H 0.243(12) 0.746(6) 0.613(3) 0.11(5) Uiso 1 1 d D
H3WA H 0.243(13) 0.779(3) 0.554(6) 0.13(6) Uiso 1 1 d D
O4W O 0.3175(5) 0.5947(3) 0.4120(3) 0.0298(11) Uani 1 1 d D
H4WB H 0.334(6) 0.5539(15) 0.398(3) 0.03(2) Uiso 1 1 d D
H4WA H 0.332(6) 0.625(2) 0.384(3) 0.03(2) Uiso 1 1 d D
O5W O 0.2581(4) 0.7324(3) 0.4387(3) 0.0300(12) Uani 1 1 d D
H5WB H 0.301(6) 0.762(4) 0.426(5) 0.07(4) Uiso 1 1 d D
H5WA H 0.193(3) 0.745(6) 0.416(6) 0.10(5) Uiso 1 1 d D
O6W O 0.1931(5) 0.8883(3) 0.3267(4) 0.0509(17) Uani 1 1 d D
H6WA H 0.238(6) 0.867(5) 0.308(5) 0.076 Uiso 1 1 d D
H6WB H 0.137(5) 0.860(4) 0.319(6) 0.076 Uiso 1 1 d D
O7W O 0.3687(5) 0.9898(4) 0.3720(4) 0.0612(19) Uani 1 1 d D
H7WA H 0.413(7) 1.025(3) 0.375(7) 0.092 Uiso 1 1 d D
H7WB H 0.411(7) 0.954(3) 0.386(6) 0.092 Uiso 1 1 d D
O8W O 0.2772(6) 1.1287(4) 0.3290(4) 0.061(2) Uani 1 1 d D
H8WA H 0.345(4) 1.143(6) 0.336(6) 0.091 Uiso 1 1 d D
H8WB H 0.252(8) 1.155(6) 0.355(5) 0.091 Uiso 1 1 d D
O9W O 0.2539(6) 1.0113(4) 0.2260(3) 0.0536(17) Uani 1 1 d D
H9WA H 0.313(6) 1.037(5) 0.238(5) 0.080 Uiso 1 1 d D
H9WB H 0.257(8) 0.991(6) 0.189(3) 0.080 Uiso 1 1 d D
O10W O 0.2122(5) 1.0302(4) 0.4430(3) 0.0502(17) Uani 1 1 d D
H10B H 0.279(3) 1.039(6) 0.466(4) 0.06(3) Uiso 1 1 d D
H10A H 0.175(7) 1.033(8) 0.473(4) 0.11(5) Uiso 1 1 d D
O11W O 0.0501(5) 1.1172(3) 0.3133(3) 0.0385(13) Uani 1 1 d D
H11A H 0.044(9) 1.143(6) 0.347(3) 0.12(6) Uiso 1 1 d D
H11B H -0.009(5) 1.128(5) 0.282(3) 0.05(3) Uiso 1 1 d D
O12W O 0.0232(6) 0.9903(5) 0.2246(3) 0.064(2) Uani 1 1 d D
H12A H 0.019(9) 1.010(7) 0.186(3) 0.097 Uiso 1 1 d D
H12B H -0.043(4) 0.975(7) 0.220(6) 0.097 Uiso 1 1 d D
OW1 O 0.0740(9) 0.6864(6) 0.6717(6) 0.118(4) Uani 1 1 d U
OW2 O 0.2253(10) 0.7972(7) 0.6929(7) 0.131(4) Uani 1 1 d U
OW3 O 0.5082(8) 1.1021(7) 0.3654(6) 0.110(3) Uani 1 1 d U
OW4 O 0.6981(10) 1.1059(8) 0.4659(7) 0.142(5) Uani 1 1 d U
OW5 O -0.1390(15) 1.1388(10) 0.2181(10) 0.192(7) Uiso 1 1 d .

loop_
_atom_site_aniso_label
_atom_site_aniso_U_11
_atom_site_aniso_U_22
_atom_site_aniso_U_33
_atom_site_aniso_U_23
_atom_site_aniso_U_13
_atom_site_aniso_U_12
Gd1 0.01131(14) 0.01259(15) 0.01296(15) 0.00037(12) 0.00053(11) -0.00132(11)
Gd2 0.02302(17) 0.02625(19) 0.02393(19) -0.00181(14) 0.00372(14) -0.00244(14)
Mo1 0.0127(2) 0.0109(2) 0.0102(3) 0.0004(2) 0.00176(19) 0.00015(19)
Mo2 0.0112(2) 0.0134(3) 0.0097(3) 0.0028(2) 0.00031(19) -0.00183(19)
Mo3 0.0125(2) 0.0108(2) 0.0150(3) 0.0058(2) -0.0009(2) -0.00053(19)
Mo4 0.0095(2) 0.0091(2) 0.0171(3) 0.0025(2) -0.00036(19) 0.00067(18)
Mo5 0.0138(2) 0.0112(3) 0.0120(3) 0.0010(2) 0.0023(2) 0.00169(19)
Mo6 0.0125(2) 0.0105(2) 0.0122(3) -0.0001(2) -0.00144(19) -0.00177(19)
Mo7 0.0144(2) 0.0113(3) 0.0155(3) 0.0019(2) 0.0007(2) -0.00324(19)
Mo8 0.0189(3) 0.0126(3) 0.0141(3) 0.0052(2) -0.0026(2) -0.0014(2)
Mo9 0.0117(2) 0.0148(3) 0.0101(3) 0.0020(2) -0.00110(19) 0.00129(19)
Mo10 0.0130(2) 0.0108(2) 0.0101(3) -0.0001(2) -0.00196(19) -0.00238(19)
Co1 0.0100(4) 0.0077(4) 0.0092(4) 0.0020(3) -0.0005(3) -0.0002(3)
Co2 0.0106(4) 0.0082(4) 0.0083(4) 0.0013(3) -0.0003(3) -0.0006(3)
O1 0.019(2) 0.024(2) 0.030(3) -0.002(2) 0.007(2) -0.0017(19)
O2 0.020(2) 0.012(2) 0.015(2) -0.0023(17) 0.0009(17) -0.0010(17)
O3 0.017(2) 0.015(2) 0.022(2) 0.0018(19) 0.0003(18) 0.0030(18)
O4 0.0112(19) 0.013(2) 0.021(2) 0.0026(18) 0.0002(17) -0.0029(16)
O5 0.030(2) 0.024(2) 0.012(2) 0.0001(19) -0.0016(19) -0.006(2)
O6 0.019(2) 0.011(2) 0.016(2) -0.0007(17) -0.0005(17) 0.0028(17)
O7 0.034(3) 0.013(2) 0.029(3) 0.001(2) 0.005(2) -0.002(2)
O8 0.0105(19) 0.0092(19) 0.013(2) 0.0009(16) 0.0011(16) 0.0013(15)
O9 0.025(2) 0.036(3) 0.016(2) 0.010(2) 0.0025(19) 0.005(2)
O10 0.020(2) 0.022(2) 0.026(3) 0.004(2) 0.0038(19) -0.0018(19)
O11 0.0105(19) 0.010(2) 0.013(2) 0.0027(16) 0.0009(16) -0.0014(15)
O12 0.019(2) 0.028(3) 0.027(3) -0.001(2) 0.007(2) 0.0003(19)
O13 0.029(3) 0.033(3) 0.018(2) 0.010(2) -0.002(2) -0.009(2)
O14 0.015(2) 0.028(3) 0.022(2) 0.003(2) 0.0026(18) 0.0010(19)
O15 0.030(3) 0.017(2) 0.033(3) 0.004(2) -0.005(2) 0.002(2)
O16 0.0099(19) 0.016(2) 0.016(2) 0.0031(18) -0.0022(16) -0.0005(16)
O17 0.021(2) 0.021(2) 0.014(2) 0.0034(18) 0.0030(18) -0.0056(18)
O18 0.016(2) 0.011(2) 0.011(2) 0.0010(17) 0.0033(17) 0.0007(17)
O19 0.021(2) 0.015(2) 0.026(3) -0.0005(19) -0.0002(19) 0.0007(18)
O20 0.025(2) 0.017(2) 0.020(2) -0.0003(19) 0.0036(19) -0.0009(18)
O21 0.025(2) 0.014(2) 0.026(3) -0.002(2) 0.000(2) -0.0048(19)
O22 0.012(2) 0.017(2) 0.021(2) 0.0044(19) -0.0008(17) -0.0009(17)
O23 0.019(2) 0.017(2) 0.009(2) 0.0008(17) 0.0003(17) 0.0003(17)
O24 0.020(2) 0.012(2) 0.012(2) 0.0008(17) 0.0018(17) -0.0015(17)
O25 0.031(3) 0.023(2) 0.018(2) 0.002(2) 0.004(2) 0.006(2)
O26 0.024(2) 0.031(3) 0.014(2) 0.004(2) 0.0015(18) -0.005(2)
O27 0.012(2) 0.008(2) 0.014(2) 0.0025(17) -0.0019(17) 0.0003(16)
O28 0.0130(19) 0.0090(19) 0.015(2) 0.0029(17) 0.0011(16) 0.0011(16)
O29 0.015(2) 0.010(2) 0.012(2) 0.0010(16) 0.0022(16) 0.0006(16)
O30 0.0138(19) 0.0090(19) 0.010(2) -0.0003(16) 0.0006(16) -0.0005(16)
O31 0.0106(19) 0.010(2) 0.011(2) 0.0010(16) 0.0003(15) 0.0008(15)
O32 0.016(2) 0.028(3) 0.020(2) 0.001(2) -0.0004(18) -0.0047(19)
O33 0.013(2) 0.015(2) 0.011(2) 0.0035(17) -0.0011(17) -0.0021(17)
O34 0.016(2) 0.011(2) 0.012(2) 0.0016(18) 0.0023(18) 0.0028(17)
O35 0.017(2) 0.024(3) 0.033(3) 0.000(2) 0.003(2) -0.0016(19)
O36 0.014(2) 0.015(2) 0.021(2) 0.0047(18) 0.0024(17) -0.0008(17)
O37 0.014(2) 0.012(2) 0.034(3) 0.006(2) 0.0001(19) -0.0005(17)
O38 0.019(2) 0.023(2) 0.012(2) 0.0036(19) -0.0030(17) 0.0054(18)
O1W 0.025(3) 0.018(3) 0.038(3) -0.006(2) -0.013(2) 0.005(2)
O2W 0.031(3) 0.044(3) 0.021(3) -0.004(3) 0.006(2) -0.016(3)
O3W 0.072(4) 0.026(3) 0.033(3) -0.004(3) 0.010(3) 0.012(3)
O4W 0.053(3) 0.019(3) 0.024(3) -0.006(2) 0.021(2) -0.004(2)
O5W 0.019(2) 0.025(3) 0.044(3) 0.014(2) 0.006(2) -0.003(2)
O6W 0.044(4) 0.037(3) 0.083(5) -0.007(3) 0.036(4) 0.000(3)
O7W 0.037(3) 0.056(4) 0.079(5) 0.007(4) -0.004(3) 0.014(3)
O8W 0.044(4) 0.041(4) 0.085(6) 0.005(4) -0.004(4) -0.008(3)
O9W 0.054(4) 0.070(5) 0.040(4) 0.001(3) 0.020(3) -0.007(3)
O10W 0.031(3) 0.087(5) 0.027(3) -0.022(3) 0.000(3) -0.006(3)
O11W 0.041(3) 0.039(3) 0.032(3) 0.003(3) 0.004(3) 0.003(3)
O12W 0.069(5) 0.093(6) 0.023(3) -0.004(4) -0.002(3) -0.040(4)
OW1 0.121(7) 0.121(7) 0.099(6) -0.028(6) 0.009(5) 0.023(6)
OW2 0.133(7) 0.120(7) 0.131(8) -0.006(6) 0.021(6) 0.004(6)
OW3 0.088(6) 0.145(7) 0.110(7) 0.003(6) 0.049(5) -0.002(5)
OW4 0.111(7) 0.159(8) 0.150(8) -0.007(7) 0.027(6) -0.006(7)

loop_
_atom_type_symbol
_atom_type_description
_atom_type_scat_dispersion_real
_atom_type_scat_dispersion_imag
_atom_type_scat_source
H H 0.0000 0.0000 'International Tables Vol C Tables 4.2.6.8 and 6.1.1.4'
O O 0.0106 0.0060 'International Tables Vol C Tables 4.2.6.8 and 6.1.1.4'
Co Co 0.3494 0.9721 'International Tables Vol C Tables 4.2.6.8 and 6.1.1.4'
Mo Mo -1.6832 0.6857 'International Tables Vol C Tables 4.2.6.8 and 6.1.1.4'
Gd Gd -0.1653 3.9035 'International Tables Vol C Tables 4.2.6.8 and 6.1.1.4'

loop_
_geom_angle_atom_site_label_1
_geom_angle_atom_site_label_2
_geom_angle_atom_site_label_3
_geom_angle
_geom_angle_site_symmetry_1
_geom_angle_site_symmetry_3
O36 Gd1 O3W 89.1(2) 1_655 .
O36 Gd1 O22 134.07(14) 1_655 .
O3W Gd1 O22 80.9(2) . .
O36 Gd1 O1W 77.18(17) 1_655 .
O3W Gd1 O1W 138.2(2) . .
O22 Gd1 O1W 135.77(16) . .
O36 Gd1 O4W 74.13(17) 1_655 .
O3W Gd1 O4W 135.6(2) . .
O22 Gd1 O4W 82.20(17) . .
O1W Gd1 O4W 78.52(19) . .
O36 Gd1 O2W 140.74(16) 1_655 .
O3W Gd1 O2W 73.2(2) . .
O22 Gd1 O2W 78.44(16) . .
O1W Gd1 O2W 92.8(2) . .
O4W Gd1 O2W 141.63(18) . .
O36 Gd1 O37 134.33(15) 1_655 3_566
O3W Gd1 O37 136.5(2) . 3_566
O22 Gd1 O37 69.09(14) . 3_566
O1W Gd1 O37 67.15(15) . 3_566
O4W Gd1 O37 71.66(17) . 3_566
O2W Gd1 O37 70.56(18) . 3_566
O36 Gd1 O5W 69.28(15) 1_655 .
O3W Gd1 O5W 67.9(2) . .
O22 Gd1 O5W 65.41(15) . .
O1W Gd1 O5W 137.33(19) . .
O4W Gd1 O5W 67.65(18) . .
O2W Gd1 O5W 129.84(18) . .
O37 Gd1 O5W 121.53(16) 3_566 .
O36 Gd1 O38 70.04(14) 1_655 4_676
O3W Gd1 O38 70.56(19) . 4_676
O22 Gd1 O38 142.92(15) . 4_676
O1W Gd1 O38 67.61(16) . 4_676
O4W Gd1 O38 134.86(17) . 4_676
O2W Gd1 O38 71.05(15) . 4_676
O37 Gd1 O38 117.49(15) 3_566 4_676
O5W Gd1 O38 120.98(16) . 4_676
O10W Gd2 O12W 140.6(2) . .
O10W Gd2 O11W 86.9(2) . .
O12W Gd2 O11W 75.4(3) . .
O10W Gd2 O6W 95.0(3) . .
O12W Gd2 O6W 82.4(3) . .
O11W Gd2 O6W 146.4(2) . .
O10W Gd2 O7W 73.1(3) . .
O12W Gd2 O7W 140.5(3) . .
O11W Gd2 O7W 138.8(2) . .
O6W Gd2 O7W 72.6(2) . .
O10W Gd2 O10 69.8(2) . .
O12W Gd2 O10 71.9(2) . .
O11W Gd2 O10 76.23(19) . .
O6W Gd2 O10 73.02(18) . .
O7W Gd2 O10 126.0(2) . .
O10W Gd2 O8W 84.8(3) . .
O12W Gd2 O8W 119.9(3) . .
O11W Gd2 O8W 70.3(2) . .
O6W Gd2 O8W 143.3(2) . .
O7W Gd2 O8W 72.4(3) . .
O10 Gd2 O8W 138.8(2) . .
O10W Gd2 O9W 145.7(2) . .
O12W Gd2 O9W 73.6(3) . .
O11W Gd2 O9W 111.3(2) . .
O6W Gd2 O9W 85.5(2) . .
O7W Gd2 O9W 74.4(3) . .
O10 Gd2 O9W 141.2(2) . .
O8W Gd2 O9W 75.1(3) . .
O14 Mo1 O20 104.6(2) . .
O14 Mo1 O24 100.4(2) . .
O20 Mo1 O24 103.5(2) . .
O14 Mo1 O31 93.82(19) . .
O20 Mo1 O31 101.71(19) . .
O24 Mo1 O31 146.72(17) . .
O14 Mo1 O11 97.70(19) . .
O20 Mo1 O11 157.52(18) . .
O24 Mo1 O11 74.95(16) . .
O31 Mo1 O11 73.40(15) . .
O14 Mo1 O30 165.02(19) . .
O20 Mo1 O30 88.10(18) . .
O24 Mo1 O30 84.02(16) . .
O31 Mo1 O30 75.50(15) . .
O11 Mo1 O30 69.42(14) . .
O14 Mo1 Co2 132.24(16) . .
O20 Mo1 Co2 87.21(15) . .
O24 Mo1 Co2 121.95(13) . .
O31 Mo1 Co2 38.55(11) . .
O11 Mo1 Co2 75.39(10) . .
O30 Mo1 Co2 38.82(10) . .
O26 Mo2 O36 105.7(2) . .
O26 Mo2 O4 101.5(2) . .
O36 Mo2 O4 99.63(19) . .
O26 Mo2 O24 95.1(2) . .
O36 Mo2 O24 100.21(19) . .
O4 Mo2 O24 149.49(18) . .
O26 Mo2 O33 92.49(19) . .
O36 Mo2 O33 161.44(18) . .
O4 Mo2 O33 72.44(16) . .
O24 Mo2 O33 81.55(16) . .
O26 Mo2 O11 160.69(18) . .
O36 Mo2 O11 91.69(17) . .
O4 Mo2 O11 83.36(16) . .
O24 Mo2 O11 73.12(16) . .
O33 Mo2 O11 71.00(14) . .
O9 Mo3 O37 106.5(2) . .
O9 Mo3 O16 99.7(2) . .
O37 Mo3 O16 103.9(2) . .
O9 Mo3 O4 101.4(2) . .
O37 Mo3 O4 94.91(19) . .
O16 Mo3 O4 146.42(17) . .
O9 Mo3 O33 94.0(2) . .
O37 Mo3 O33 157.47(18) . .
O16 Mo3 O33 81.22(16) . .
O4 Mo3 O33 71.48(16) . .
O9 Mo3 O27 161.8(2) . .
O37 Mo3 O27 91.09(19) . .
O16 Mo3 O27 70.66(16) . .
O4 Mo3 O27 81.54(16) . .
O33 Mo3 O27 69.60(15) . .
O19 Mo4 O22 105.7(2) . .
O19 Mo4 O16 100.5(2) . .
O22 Mo4 O16 95.77(19) . .
O19 Mo4 O6 95.4(2) . .
O22 Mo4 O6 102.98(19) . .
O16 Mo4 O6 151.11(17) . .
O19 Mo4 O27 93.98(18) . .
O22 Mo4 O27 158.70(19) . .
O16 Mo4 O27 72.32(16) . .
O6 Mo4 O27 82.69(17) . .
O19 Mo4 O8 162.30(18) . .
O22 Mo4 O8 90.27(17) . .
O16 Mo4 O8 85.04(16) . .
O6 Mo4 O8 73.21(16) . .
O27 Mo4 O8 71.51(14) . .
O25 Mo5 O1 105.4(2) . .
O25 Mo5 O6 101.9(2) . .
O1 Mo5 O6 99.5(2) . .
O25 Mo5 O28 103.9(2) . .
O1 Mo5 O28 93.94(19) . .
O6 Mo5 O28 146.49(18) . .
O25 Mo5 O8 157.68(19) . .
O1 Mo5 O8 96.90(19) . .
O6 Mo5 O8 73.65(16) . .
O28 Mo5 O8 74.35(15) . .
O25 Mo5 O29 89.27(19) . .
O1 Mo5 O29 163.39(19) . .
O6 Mo5 O29 84.66(16) . .
O28 Mo5 O29 74.67(15) . .
O8 Mo5 O29 68.67(14) . .
O25 Mo5 Co2 89.69(16) . .
O1 Mo5 Co2 132.24(16) . .
O6 Mo5 Co2 121.74(13) . .
O28 Mo5 Co2 38.33(11) . .
O8 Mo5 Co2 75.18(10) . .
O29 Mo5 Co2 38.05(10) . .
O35 Mo6 O5 106.0(2) . .
O35 Mo6 O2 100.2(2) . .
O5 Mo6 O2 104.3(2) . .
O35 Mo6 O8 94.47(19) . .
O5 Mo6 O8 100.20(19) . .
O2 Mo6 O8 146.55(17) . .
O35 Mo6 O28 96.9(2) . .
O5 Mo6 O28 156.82(19) . .
O2 Mo6 O28 74.27(16) . .
O8 Mo6 O28 74.26(15) . .
O35 Mo6 O30 164.0(2) . .
O5 Mo6 O30 87.95(18) . .
O2 Mo6 O30 83.30(16) . .
O8 Mo6 O30 75.07(15) . .
O28 Mo6 O30 68.86(14) . .
O35 Mo6 Co1 132.75(16) . .
O5 Mo6 Co1 86.58(15) . .
O2 Mo6 Co1 120.91(13) . .
O8 Mo6 Co1 38.30(11) . .
O28 Mo6 Co1 75.19(10) . .
O30 Mo6 Co1 38.46(10) . .
O7 Mo7 O10 105.5(2) . .
O7 Mo7 O17 100.6(2) . .
O10 Mo7 O17 97.4(2) . .
O7 Mo7 O2 97.0(2) . .
O10 Mo7 O2 101.7(2) . .
O17 Mo7 O2 149.35(17) . .
O7 Mo7 O18 93.4(2) . .
O10 Mo7 O18 160.11(19) . .
O17 Mo7 O18 72.33(17) . .
O2 Mo7 O18 81.86(16) . .
O7 Mo7 O28 162.45(19) . .
O10 Mo7 O28 90.81(18) . .
O17 Mo7 O28 83.38(17) . .
O2 Mo7 O28 72.73(16) . .
O18 Mo7 O28 71.40(15) . .
O15 Mo8 O13 106.6(2) . .
O15 Mo8 O3 98.7(2) . .
O13 Mo8 O3 101.0(2) . .
O15 Mo8 O17 98.5(2) . .
O13 Mo8 O17 99.2(2) . .
O3 Mo8 O17 148.42(18) . .
O15 Mo8 O34 159.8(2) . .
O13 Mo8 O34 92.9(2) . .
O3 Mo8 O34 72.03(17) . .
O17 Mo8 O34 82.96(17) . .
O15 Mo8 O18 91.3(2) . .
O13 Mo8 O18 160.9(2) . .
O3 Mo8 O18 82.45(17) . .
O17 Mo8 O18 70.87(16) . .
O34 Mo8 O18 70.06(15) . .
O12 Mo9 O38 104.0(2) . .
O12 Mo9 O3 99.0(2) . .
O38 Mo9 O3 100.4(2) . .
O12 Mo9 O23 100.5(2) . .
O38 Mo9 O23 97.96(19) . .
O3 Mo9 O23 148.99(18) . .
O12 Mo9 O34 154.6(2) . .
O38 Mo9 O34 101.00(19) . .
O3 Mo9 O34 71.77(16) . .
O23 Mo9 O34 80.37(16) . .
O12 Mo9 O31 87.15(19) . .
O38 Mo9 O31 166.85(18) . .
O3 Mo9 O31 84.38(16) . .
O23 Mo9 O31 72.79(15) . .
O34 Mo9 O31 68.68(14) . .
O32 Mo10 O21 106.0(2) . .
O32 Mo10 O23 100.1(2) . .
O21 Mo10 O23 105.3(2) . .
O32 Mo10 O11 91.63(19) . .
O21 Mo10 O11 101.87(19) . .
O23 Mo10 O11 145.98(17) . .
O32 Mo10 O31 98.41(19) . .
O21 Mo10 O31 155.19(18) . .
O23 Mo10 O31 74.34(16) . .
O11 Mo10 O31 72.40(15) . .
O32 Mo10 O29 163.61(19) . .
O21 Mo10 O29 86.27(18) . .
O23 Mo10 O29 86.73(16) . .
O11 Mo10 O29 74.90(15) . .
O31 Mo10 O29 68.92(14) . .
O32 Mo10 Co1 129.88(15) . .
O21 Mo10 Co1 86.00(15) . .
O23 Mo10 Co1 123.86(13) . .
O11 Mo10 Co1 38.47(11) . .
O31 Mo10 Co1 74.65(10) . .
O29 Mo10 Co1 38.38(10) . .
O29 Co1 O30 84.41(17) . .
O29 Co1 O8 87.49(17) . .
O30 Co1 O8 88.38(17) . .
O29 Co1 O11 89.06(17) . .
O30 Co1 O11 87.00(17) . .
O8 Co1 O11 174.48(17) . .
O29 Co1 O27 95.20(18) . .
O30 Co1 O27 175.72(17) . .
O8 Co1 O27 87.35(17) . .
O11 Co1 O27 97.25(17) . .
O29 Co1 O33 175.66(17) . .
O30 Co1 O33 96.30(18) . .
O8 Co1 O33 96.81(17) . .
O11 Co1 O33 86.71(17) . .
O27 Co1 O33 84.42(18) . .
O29 Co1 Co2 42.02(12) . .
O30 Co1 Co2 42.39(12) . .
O8 Co1 Co2 87.77(12) . .
O11 Co1 Co2 86.78(12) . .
O27 Co1 Co2 137.12(13) . .
O33 Co1 Co2 138.45(13) . .
O29 Co1 Mo6 95.40(12) . .
O30 Co1 Mo6 50.01(12) . .
O8 Co1 Mo6 40.49(12) . .
O11 Co1 Mo6 135.80(12) . .
O27 Co1 Mo6 125.89(13) . .
O33 Co1 Mo6 88.30(12) . .
Co2 Co1 Mo6 68.83(2) . .
O29 Co1 Mo10 50.41(12) . .
O30 Co1 Mo10 95.97(12) . .
O8 Co1 Mo10 136.67(13) . .
O11 Co1 Mo10 41.13(12) . .
O27 Co1 Mo10 87.01(13) . .
O33 Co1 Mo10 125.26(12) . .
Co2 Co1 Mo10 68.33(2) . .
Mo6 Co1 Mo10 137.17(3) . .
O29 Co2 O30 84.54(17) . .
O29 Co2 O31 88.06(17) . .
O30 Co2 O31 88.07(17) . .
O29 Co2 O28 88.15(17) . .
O30 Co2 O28 87.05(17) . .
O31 Co2 O28 174.09(17) . .
O29 Co2 O34 96.63(18) . .
O30 Co2 O34 173.31(18) . .
O31 Co2 O34 85.39(18) . .
O28 Co2 O34 99.56(18) . .
O29 Co2 O18 175.78(17) . .
O30 Co2 O18 94.91(18) . .
O31 Co2 O18 96.10(17) . .
O28 Co2 O18 87.65(17) . .
O34 Co2 O18 84.40(18) . .
O29 Co2 Co1 42.20(13) . .
O30 Co2 Co1 42.35(12) . .
O31 Co2 Co1 86.82(12) . .
O28 Co2 Co1 87.32(12) . .
O34 Co2 Co1 138.34(13) . .
O18 Co2 Co1 137.16(13) . .
O29 Co2 Mo1 96.38(13) . .
O30 Co2 Mo1 49.85(12) . .
O31 Co2 Mo1 40.53(12) . .
O28 Co2 Mo1 135.63(13) . .
O34 Co2 Mo1 123.46(13) . .
O18 Co2 Mo1 86.41(13) . .
Co1 Co2 Mo1 68.46(2) . .
O29 Co2 Mo5 50.12(12) . .
O30 Co2 Mo5 95.22(12) . .
O31 Co2 Mo5 137.24(12) . .
O28 Co2 Mo5 40.18(12) . .
O34 Co2 Mo5 90.55(13) . .
O18 Co2 Mo5 125.88(13) . .
Co1 Co2 Mo5 68.59(2) . .
Mo1 Co2 Mo5 137.02(3) . .
Mo6 O2 Mo7 117.7(2) . .
Mo9 O3 Mo8 117.4(2) . .
Mo2 O4 Mo3 116.5(2) . .
Mo5 O6 Mo4 118.1(2) . .
Co1 O8 Mo6 101.21(18) . .
Co1 O8 Mo4 99.92(16) . .
Mo6 O8 Mo4 152.2(2) . .
Co1 O8 Mo5 101.58(17) . .
Mo6 O8 Mo5 102.12(16) . .
Mo4 O8 Mo5 91.13(14) . .
Mo7 O10 Gd2 151.2(3) . .
Co1 O11 Mo10 100.39(18) . .
Co1 O11 Mo1 101.26(16) . .
Mo10 O11 Mo1 103.90(16) . .
Co1 O11 Mo2 100.59(16) . .
Mo10 O11 Mo2 151.63(19) . .
Mo1 O11 Mo2 90.46(14) . .
Mo4 O16 Mo3 119.1(2) . .
Mo7 O17 Mo8 117.6(2) . .
Co2 O18 Mo7 101.71(18) . .
Co2 O18 Mo8 102.04(19) . .
Mo7 O18 Mo8 93.91(15) . .
Mo4 O22 Gd1 152.5(2) . .
Mo10 O23 Mo9 117.6(2) . .
Mo1 O24 Mo2 116.3(2) . .
Co1 O27 Mo4 101.19(18) . .
Co1 O27 Mo3 102.29(19) . .
Mo4 O27 Mo3 93.38(15) . .
Co2 O28 Mo5 101.49(18) . .
Co2 O28 Mo6 101.40(17) . .
Mo5 O28 Mo6 102.22(16) . .
Co2 O28 Mo7 99.22(16) . .
Mo5 O28 Mo7 152.7(2) . .
Mo6 O28 Mo7 90.89(15) . .
Co2 O29 Co1 95.78(19) . .
Co2 O29 Mo5 91.83(16) . .
Co1 O29 Mo5 102.06(17) . .
Co2 O29 Mo10 101.48(17) . .
Co1 O29 Mo10 91.22(16) . .
Mo5 O29 Mo10 160.2(2) . .
Co1 O30 Co2 95.26(18) . .
Co1 O30 Mo1 102.08(17) . .
Co2 O30 Mo1 91.33(16) . .
Co1 O30 Mo6 91.53(16) . .
Co2 O30 Mo6 102.50(17) . .
Mo1 O30 Mo6 159.67(19) . .
Co2 O31 Mo1 100.92(18) . .
Co2 O31 Mo10 101.16(16) . .
Mo1 O31 Mo10 104.39(17) . .
Co2 O31 Mo9 102.50(17) . .
Mo1 O31 Mo9 149.2(2) . .
Mo10 O31 Mo9 90.40(14) . .
Co1 O33 Mo2 101.70(17) . .
Co1 O33 Mo3 103.68(19) . .
Mo2 O33 Mo3 93.86(15) . .
Co2 O34 Mo8 103.4(2) . .
Co2 O34 Mo9 103.42(19) . .
Mo8 O34 Mo9 93.86(16) . .
Mo2 O36 Gd1 156.3(2) . 1_455
Mo3 O37 Gd1 159.2(2) . 3_566
Mo9 O38 Gd1 159.8(2) . 4_475

loop_
_geom_bond_atom_site_label_1
_geom_bond_atom_site_label_2
_geom_bond_distance
_geom_bond_site_symmetry_2
Gd1 O36 2.367(4) 1_655
Gd1 O3W 2.399(6) .
Gd1 O22 2.406(4) .
Gd1 O1W 2.409(5) .
Gd1 O4W 2.410(5) .
Gd1 O2W 2.464(5) .
Gd1 O37 2.465(4) 3_566
Gd1 O5W 2.509(5) .
Gd1 O38 2.551(4) 4_676
Gd2 O10W 2.342(6) .
Gd2 O12W 2.379(6) .
Gd2 O11W 2.382(6) .
Gd2 O6W 2.379(6) .
Gd2 O7W 2.396(6) .
Gd2 O10 2.407(4) .
Gd2 O8W 2.415(7) .
Gd2 O9W 2.440(6) .
Mo1 O14 1.713(4) .
Mo1 O20 1.717(4) .
Mo1 O24 1.878(4) .
Mo1 O31 1.974(4) .
Mo1 O11 2.276(4) .
Mo1 O30 2.281(4) .
Mo1 Co2 2.9830(9) .
Mo2 O26 1.682(4) .
Mo2 O36 1.725(4) .
Mo2 O4 1.915(4) .
Mo2 O24 1.948(4) .
Mo2 O33 2.236(4) .
Mo2 O11 2.301(4) .
Mo3 O9 1.685(5) .
Mo3 O37 1.730(4) .
Mo3 O16 1.913(4) .
Mo3 O4 1.943(4) .
Mo3 O33 2.256(4) .
Mo3 O27 2.300(4) .
Mo4 O19 1.706(4) .
Mo4 O22 1.726(4) .
Mo4 O16 1.911(4) .
Mo4 O6 1.927(4) .
Mo4 O27 2.229(4) .
Mo4 O8 2.296(4) .
Mo5 O25 1.697(5) .
Mo5 O1 1.718(4) .
Mo5 O6 1.898(4) .
Mo5 O28 1.984(4) .
Mo5 O8 2.299(4) .
Mo5 O29 2.314(4) .
Mo5 Co2 3.0142(9) .
Mo6 O35 1.693(4) .
Mo6 O5 1.709(4) .
Mo6 O2 1.899(4) .
Mo6 O8 1.988(4) .
Mo6 O28 2.300(4) .
Mo6 O30 2.302(4) .
Mo6 Co1 3.0038(9) .
Mo7 O7 1.690(5) .
Mo7 O10 1.726(4) .
Mo7 O17 1.907(4) .
Mo7 O2 1.952(4) .
Mo7 O18 2.231(4) .
Mo7 O28 2.327(4) .
Mo8 O15 1.701(5) .
Mo8 O13 1.715(5) .
Mo8 O3 1.937(4) .
Mo8 O17 1.940(4) .
Mo8 O34 2.243(4) .
Mo8 O18 2.271(4) .
Mo9 O12 1.702(4) .
Mo9 O38 1.713(4) .
Mo9 O3 1.919(4) .
Mo9 O23 1.942(4) .
Mo9 O34 2.267(4) .
Mo9 O31 2.319(4) .
Mo10 O32 1.707(4) .
Mo10 O21 1.713(4) .
Mo10 O23 1.885(4) .
Mo10 O11 2.009(4) .
Mo10 O31 2.294(4) .
Mo10 O29 2.315(4) .
Mo10 Co1 3.0037(9) .
Co1 O29 1.865(4) .
Co1 O30 1.869(4) .
Co1 O8 1.898(4) .
Co1 O11 1.900(4) .
Co1 O27 1.932(4) .
Co1 O33 1.938(4) .
Co1 Co2 2.7627(11) .
Co2 O29 1.859(4) .
Co2 O30 1.870(4) .
Co2 O31 1.893(4) .
Co2 O28 1.908(4) .
Co2 O34 1.922(4) .
Co2 O18 1.935(4) .
O36 Gd1 2.367(4) 1_455
O37 Gd1 2.465(4) 3_566
O38 Gd1 2.551(4) 4_475
